data_8103785
loop_
_publ_author_name
'Wang, H.-R.'
'Lee, J.-S.'
'Yu, S.-C.'

_publ_section_title
;
 Synthesis of zoning-free (Ba S O4) - (Pb S O4) solid solution and its
 structural characterizations
;
_journal_name_full 'Zeitschrift fuer Kristallographie (149,1979-)'
_journal_page_first 143
_journal_page_last 148
_journal_volume 217
_journal_year 2002
_chemical_formula_sum 'Ba0.8 O4 Pb0.2 S'
_chemical_name_systematic '(Ba0.8 Pb0.2) (S O4)'
_space_group_IT_number 62
_symmetry_space_group_name_Hall '-P 2ac 2n'
_symmetry_space_group_name_H-M 'P n m a'
_cell_angle_alpha 90
_cell_angle_beta 90
_cell_angle_gamma 90
_cell_formula_units_Z 4
_cell_length_a 8.792
_cell_length_b 5.43
_cell_length_c 7.11
_cell_volume 339.435
_citation_journal_id_ASTM ZEKRDZ
_cod_data_source_file Wang_ZEKRDZ_2002_1046.cif
_cod_data_source_block Ba0.8O4Pb0.2S1
_cod_original_cell_volume 339.4354
_cod_original_formula_sum 'Ba0.8 O4 Pb0.2 S1'
_cod_database_code 8103785

loop_
_symmetry_equiv_pos_as_xyz
x,y,z
-x+1/2,-y,z+1/2
x+1/2,-y+1/2,-z+1/2
-x,y+1/2,-z
-x,-y,-z
x-1/2,y,-z-1/2
-x-1/2,y-1/2,z-1/2
x,-y-1/2,z

loop_
_atom_site_label
_atom_site_type_symbol
_atom_site_fract_x
_atom_site_fract_y
_atom_site_fract_z
_atom_site_occupancy
_atom_site_U_iso_or_equiv
O1 O-2 0.3142 0.75 0.049 1 0.0
S1 S+6 0.4368 0.75 0.1895 1 0.0
Ba1 Ba+2 0.1842 0.25 0.1609 0.8 0.0
O2 O-2 0.4193 0.9707 0.3116 1 0.0
Pb1 Pb+2 0.1842 0.25 0.1609 0.2 0.0
O3 O-2 0.5881 0.75 0.104 1 0.0
